data_2217755
loop_
_publ_author_name
'De, Amitabha'

_publ_section_title
;
 5'-Chlorospiro[1,3-dioxolane-2,3'-indolin]-2'-one: a potential
 anticonvulsant
;
_journal_coeditor_code ER2049
_journal_issue 3
_journal_name_full 'Acta Crystallographica Section E'
_journal_page_first o562
_journal_paper_doi 10.1107/S160053680800336X
_journal_volume 64
_journal_year 2008
_chemical_formula_iupac 'C10 H8 Cl N O3'
_chemical_formula_moiety 'C10 H8 Cl N O3'
_chemical_formula_sum 'C10 H8 Cl N O3'
_chemical_formula_weight 225.62
_chemical_melting_point 460
_chemical_name_systematic
;
5'-Chlorospiro[1,3-dioxolane-2,3'-indolin]-2'-one
;
_space_group_IT_number 15
_symmetry_cell_setting monoclinic
_symmetry_space_group_name_Hall '-I 2yc'
_symmetry_space_group_name_H-M 'I 1 2/c 1'
_atom_sites_solution_hydrogens geom
_atom_sites_solution_primary direct
_atom_sites_solution_secondary difmap
_audit_creation_method SHELXL
_cell_angle_alpha 90.00
_cell_angle_beta 92.855(7)
_cell_angle_gamma 90.00
_cell_formula_units_Z 8
_cell_length_a 18.266(2)
_cell_length_b 7.3600(10)
_cell_length_c 14.8210(10)
_cell_measurement_reflns_used 25
_cell_measurement_temperature 298(2)
_cell_measurement_theta_max 27.5
_cell_measurement_theta_min 2.23
_cell_volume 1990.0(4)
_computing_cell_refinement 'AFC-4 Diffractometer Control Software (Rigaku, 1997)'
_computing_data_collection 'AFC-4 Diffractometer Control Software (Rigaku, 1997)'
_computing_data_reduction 'AFC-4 Diffractometer Control Software (Rigaku, 1997)'
_computing_molecular_graphics 'ORTEP (Johnson, 1965)'
_computing_publication_material 'SHELXL97 (Sheldrick, 2008) and PARST (Nardelli, 1983)'
_computing_structure_refinement 'SHELXL97 (Sheldrick, 2008)'
_computing_structure_solution 'SHELXS97 (Sheldrick, 2008)'
_diffrn_ambient_temperature 298(2)
_diffrn_measured_fraction_theta_full 0.99
_diffrn_measured_fraction_theta_max 0.99
_diffrn_measurement_device 'Rigaku AFC-4'
_diffrn_measurement_method \w
_diffrn_radiation_monochromator graphite
_diffrn_radiation_source 'fine-focus sealed tube'
_diffrn_radiation_type MoK\a
_diffrn_radiation_wavelength 0.71073
_diffrn_reflns_av_R_equivalents 0.0416
_diffrn_reflns_av_sigmaI/netI 0.0506
_diffrn_reflns_limit_h_max 23
_diffrn_reflns_limit_h_min -23
_diffrn_reflns_limit_k_max 9
_diffrn_reflns_limit_k_min 0
_diffrn_reflns_limit_l_max 19
_diffrn_reflns_limit_l_min 0
_diffrn_reflns_number 2479
_diffrn_reflns_theta_full 27.51
_diffrn_reflns_theta_max 27.51
_diffrn_reflns_theta_min 2.23
_diffrn_standards_decay_% 0.2
_diffrn_standards_interval_count 100
_diffrn_standards_number 3
_exptl_absorpt_coefficient_mu 0.368
_exptl_absorpt_correction_type none
_exptl_crystal_colour colourless
_exptl_crystal_density_diffrn 1.506
_exptl_crystal_density_meas 1.498
_exptl_crystal_density_method flotation
_exptl_crystal_description needle
_exptl_crystal_F_000 928
_exptl_crystal_size_max 0.50
_exptl_crystal_size_mid 0.30
_exptl_crystal_size_min 0.30
_refine_diff_density_max 0.339
_refine_diff_density_min -0.521
_refine_ls_extinction_method none
_refine_ls_goodness_of_fit_all 0.832
_refine_ls_goodness_of_fit_ref 0.802
_refine_ls_hydrogen_treatment mixed
_refine_ls_matrix_type full
_refine_ls_number_parameters 160
_refine_ls_number_reflns 2297
_refine_ls_number_restraints 0
_refine_ls_restrained_S_all 0.832
_refine_ls_restrained_S_obs 0.802
_refine_ls_R_factor_all 0.0734
_refine_ls_R_factor_gt 0.0494
_refine_ls_shift/esd_mean 0.001
_refine_ls_shift/su_max 0.006
_refine_ls_structure_factor_coef Fsqd
_refine_ls_weighting_details 'calc w=1/[\s^2^(Fo^2^)+(0.1365P)^2^+2.6179P] where P=(Fo^2^+2Fc^2^)/3'
_refine_ls_weighting_scheme calc
_refine_ls_wR_factor_gt 0.1501
_refine_ls_wR_factor_ref 0.1892
_reflns_number_gt 1591
_reflns_number_total 2297
_reflns_threshold_expression I>2\s(I)
_cod_data_source_file er2049.cif
_cod_data_source_block I
_cod_original_sg_symbol_H-M 'I 2/c'
_cod_database_code 2217755
_cod_database_fobs_code 2217755

loop_
_symmetry_equiv_pos_as_xyz
'x, y, z'
'-x, y, -z+1/2'
'x+1/2, y+1/2, z+1/2'
'-x+1/2, y+1/2, -z'
'-x, -y, -z'
'x, -y, z-1/2'
'-x+1/2, -y+1/2, -z+1/2'
'x+1/2, -y+1/2, z'

loop_
_atom_site_aniso_label
_atom_site_aniso_U_11
_atom_site_aniso_U_22
_atom_site_aniso_U_33
_atom_site_aniso_U_12
_atom_site_aniso_U_13
_atom_site_aniso_U_23
Cl1 0.1293(9) 0.0619(5) 0.0567(5) 0.0119(4) 0.0092(5) 0.0165(3)
O1 0.099(2) 0.100(2) 0.077(2) 0.0173(14) -0.0313(13) 0.0273(14)
O2 0.0595(10) 0.0389(9) 0.0630(10) 0.0018(7) 0.0167(8) -0.0016(7)
O3 0.0459(8) 0.0434(9) 0.0594(10) 0.0071(7) 0.0089(7) 0.0065(7)
N1 0.0475(11) 0.0723(15) 0.0617(13) 0.0053(11) -0.0181(10) -0.0182(12)
C1 0.0552(13) 0.065(2) 0.0573(14) 0.0149(12) -0.0140(11) 0.0000(12)
C2 0.0427(10) 0.0426(11) 0.0467(11) 0.0043(8) -0.0024(8) 0.0014(9)
C3 0.0367(9) 0.0384(10) 0.0500(11) 0.0013(8) -0.0004(8) -0.0026(9)
C4 0.0426(11) 0.0400(11) 0.0509(12) -0.0019(9) -0.0016(9) -0.0015(9)
C5 0.0677(14) 0.0371(11) 0.0514(12) 0.0043(10) 0.0157(11) 0.0016(9)
C6 0.077(2) 0.0349(11) 0.081(2) -0.0119(12) 0.031(2) -0.0082(12)
C7 0.0508(13) 0.0505(14) 0.081(2) -0.0119(11) 0.0094(12) -0.0206(13)
C8 0.0393(10) 0.0447(11) 0.0608(13) 0.0020(9) 0.0001(9) -0.0156(10)
C9 0.083(2) 0.0459(14) 0.076(2) -0.0025(13) 0.022(2) 0.0066(14)
C10 0.086(2) 0.051(2) 0.095(2) -0.0020(15) 0.041(2) 0.005(2)

loop_
_atom_site_type_symbol
_atom_site_label
_atom_site_fract_x
_atom_site_fract_y
_atom_site_fract_z
_atom_site_U_iso_or_equiv
_atom_site_thermal_displace_type
_atom_site_calc_flag
_atom_site_refinement_flags
_atom_site_occupancy
Cl Cl1 0.40898(6) -0.00775(11) 0.43060(5) 0.0825(4) Uani d . 1
O O1 0.3184(2) 0.5049(4) 0.0001(2) 0.0931(9) Uani d . 1
O O2 0.37608(10) 0.5934(2) 0.18885(12) 0.0534(5) Uani d . 1
O O3 0.45532(9) 0.4244(2) 0.11210(12) 0.0494(4) Uani d . 1
N N1 0.28723(12) 0.2542(4) 0.0815(2) 0.0612(6) Uani d . 1
C C1 0.3263(2) 0.4038(4) 0.0651(2) 0.0596(7) Uani d . 1
C C2 0.38452(12) 0.4261(3) 0.1450(2) 0.0442(5) Uani d . 1
C C3 0.36853(11) 0.2671(3) 0.20354(15) 0.0418(5) Uani d . 1
C C4 0.40017(12) 0.2147(3) 0.2858(2) 0.0446(5) Uani d . 1
C C5 0.3712(2) 0.0628(3) 0.3264(2) 0.0516(6) Uani d . 1
C C6 0.3125(2) -0.0317(4) 0.2873(2) 0.0634(8) Uani d . 1
C C7 0.2809(2) 0.0217(4) 0.2041(2) 0.0606(7) Uani d . 1
C C8 0.31030(12) 0.1704(3) 0.1639(2) 0.0484(5) Uani d . 1
C C9 0.4219(2) 0.7216(4) 0.1450(2) 0.0678(8) Uani d . 1
C C10 0.4787(2) 0.6085(4) 0.1035(3) 0.0759(9) Uani d . 1
H H4 0.4389(16) 0.275(4) 0.3142(18) 0.051(7) Uiso d . 1
H H6 0.2955(19) -0.126(5) 0.316(2) 0.069(9) Uiso d . 1
H H7 0.234(2) -0.037(5) 0.181(2) 0.077(10) Uiso d . 1
H H1 0.2565(18) 0.206(5) 0.047(2) 0.062(9) Uiso d . 1
H H91 0.393(2) 0.792(6) 0.102(3) 0.110(14) Uiso d . 1
H H92 0.441(2) 0.808(7) 0.189(3) 0.086(11) Uiso d . 1
H H101 0.5260 0.6263 0.1351 0.08 Uiso calc R 1
H H102 0.4822 0.6401 0.0403 0.08 Uiso calc R 1

loop_
_atom_type_symbol
_atom_type_description
_atom_type_scat_dispersion_real
_atom_type_scat_dispersion_imag
_atom_type_scat_source
C C 0.0033 0.0016 'International Tables Vol C Tables 4.2.6.8 and 6.1.1.4'
H H 0.0000 0.0000 'International Tables Vol C Tables 4.2.6.8 and 6.1.1.4'
Cl Cl 0.1484 0.1585 'International Tables Vol C Tables 4.2.6.8 and 6.1.1.4'
N N 0.0061 0.0033 'International Tables Vol C Tables 4.2.6.8 and 6.1.1.4'
O O 0.0106 0.0060 'International Tables Vol C Tables 4.2.6.8 and 6.1.1.4'

loop_
_geom_angle_atom_site_label_1
_geom_angle_atom_site_label_2
_geom_angle_atom_site_label_3
_geom_angle
C2 O2 C9 106.6(2)
C2 O3 C10 107.9(2)
C1 N1 C8 112.1(2)
C1 N1 H1 127.(2)
C8 N1 H1 121.(2)
O1 C1 N1 127.0(3)
O1 C1 C2 125.8(3)
N1 C1 C2 107.3(2)
O3 C2 O2 107.0(2)
O3 C2 C3 113.9(2)
O2 C2 C3 112.9(2)
O3 C2 C1 109.8(2)
O2 C2 C1 110.9(2)
C3 C2 C1 102.3(2)
C4 C3 C8 120.7(2)
C4 C3 C2 130.3(2)
C8 C3 C2 108.9(2)
C3 C4 C5 117.2(2)
C3 C4 H4 123.2(17)
C5 C4 H4 119.6(17)
C6 C5 C4 122.0(3)
C6 C5 Cl1 119.2(2)
C4 C5 Cl1 118.8(2)
C5 C6 C7 120.6(2)
C5 C6 H6 119.(2)
C7 C6 H6 121.(2)
C8 C7 C6 117.2(2)
C8 C7 H7 123.(2)
C6 C7 H7 119.(2)
C7 C8 C3 122.4(2)
C7 C8 N1 128.2(2)
C3 C8 N1 109.4(2)
O2 C9 C10 104.7(2)
O2 C9 H91 110.(3)
C10 C9 H91 114.(3)
O2 C9 H92 109.(2)
C10 C9 H92 115.(2)
H91 C9 H92 105.(4)
O3 C10 C9 106.0(2)
O3 C10 H101 110.3
C9 C10 H101 111.0
O3 C10 H102 110.3
C9 C10 H102 110.3
H101 C10 H102 110.0

loop_
_geom_bond_atom_site_label_1
_geom_bond_atom_site_label_2
_geom_bond_distance
_geom_bond_publ_flag
Cl1 C5 1.740(3) ?
O1 C1 1.220(4) ?
O2 C2 1.404(3) ?
O2 C9 1.438(3) ?
O3 C2 1.405(3) ?
O3 C10 1.429(4) ?
N1 C1 1.341(4) ?
N1 C8 1.412(4) ?
N1 H1 0.82(3) ?
C1 C2 1.560(3) ?
C2 C3 1.494(3) ?
C3 C4 1.378(3) ?
C3 C8 1.386(3) ?
C4 C5 1.386(3) ?
C4 H4 0.92(3) no
C5 C6 1.381(4) ?
C6 C7 1.392(5) ?
C6 H6 0.88(4) no
C7 C8 1.369(4) ?
C7 H7 1.01(4) no
C9 C10 1.487(4) ?
C9 H91 0.96(4) ?
C9 H92 0.96(4) ?
C10 H101 0.97 ?
C10 H102 0.97 ?

loop_
_geom_hbond_atom_site_label_D
_geom_hbond_atom_site_label_H
_geom_hbond_atom_site_label_A
_geom_hbond_site_symmetry_A
_geom_hbond_distance_DH
_geom_hbond_distance_HA
_geom_hbond_distance_DA
_geom_hbond_angle_DHA
N1 H1 O1 4_545 0.82(3) 2.11(3) 2.885(4) 157.4(3)

loop_
_geom_torsion_atom_site_label_1
_geom_torsion_atom_site_label_2
_geom_torsion_atom_site_label_3
_geom_torsion_atom_site_label_4
_geom_torsion
C9 O2 C2 O3 28.9(2)
C9 O2 C2 C1 -90.9(2)
C9 O2 C2 C3 155.0(2)
C2 O2 C9 C10 -23.5(3)
C10 O3 C2 O2 -22.6(3)
C10 O3 C2 C1 97.9(2)
C10 O3 C2 C3 -148.1(2)
C2 O3 C10 C9 7.5(3)
C8 N1 C1 O1 -179.1(3)
C8 N1 C1 C2 0.8(3)
C1 N1 C8 C3 -1.1(3)
C1 N1 C8 C7 176.6(3)
O1 C1 C2 O2 59.0(4)
O1 C1 C2 O3 -59.1(4)
O1 C1 C2 C3 179.7(3)
N1 C1 C2 O2 -120.9(2)
N1 C1 C2 O3 121.0(2)
N1 C1 C2 C3 -0.2(3)
O2 C2 C3 C4 -58.7(3)
O2 C2 C3 C8 118.8(2)
O3 C2 C3 C4 63.6(3)
O3 C2 C3 C8 -118.9(2)
C1 C2 C3 C4 -177.9(2)
C1 C2 C3 C8 -0.4(2)
C2 C3 C4 C5 177.2(2)
C2 C3 C8 N1 0.9(3)
C2 C3 C8 C7 -176.9(2)
C4 C3 C8 N1 178.7(2)
C4 C3 C8 C7 0.9(4)
C3 C4 C5 Cl1 -179.6(2)
C3 C4 C5 C6 -0.9(4)
Cl1 C5 C6 C7 179.8(2)
C4 C5 C6 C7 1.0(4)
C5 C6 C7 C8 -0.2(4)
C6 C7 C8 N1 -178.1(3)
C6 C7 C8 C3 -0.7(4)
O2 C9 C10 O3 9.7(3)

loop_
_cod_related_entry_id
_cod_related_entry_database
_cod_related_entry_code
1 ChemSpider 3736810
